data_1557477
loop_
_publ_author_name
'Sharygin, Victor V.'
'Ripp, German S.'
'Yakovlev, Grigoriy A.'
'Seryotkin, Yurii V.'
'Karmanov, Nikolai S.'
'Izbrodin, Ivan A.'
'Grokhovsky, Victor I.'
'Khromova, Elena A.'

_publ_section_title
;
 Uakitite, VN, a New Mononitride Mineral from Uakit Iron Meteorite (IIAB)
;
_journal_issue 2
_journal_name_full Minerals
_journal_page_first 150
_journal_paper_doi 10.3390/min10020150
_journal_volume 10
_journal_year 2020
_chemical_formula_sum 'N4 V4'
_chemical_formula_weight 259.80
_chemical_name_systematic 'Vanadium Nitride'
_space_group_crystal_system cubic
_space_group_IT_number 225
_space_group_name_Hall '-F 4 2 3'
_space_group_name_H-M_alt 'F m -3 m'
_audit_creation_method SHELXL-2018/3
_cell_angle_alpha 90
_cell_angle_beta 90
_cell_angle_gamma 90
_cell_formula_units_Z 1
_cell_length_a 4.1328(3)
_cell_length_b 4.1328(3)
_cell_length_c 4.1328(3)
_cell_volume 70.588(9)
_diffrn_ambient_temperature 293(2)
_diffrn_radiation_type MoK\a
_diffrn_radiation_wavelength 0.71073
_exptl_absorpt_coefficient_mu 12.578
_exptl_crystal_density_diffrn 6.112
_exptl_crystal_F_000 120
_refine_diff_density_max NaN
_refine_diff_density_min NaN
_refine_diff_density_rms 0.037
_cod_data_source_file minerals-714361-supplementary.cif
_cod_data_source_block shelx
_cod_original_cell_volume 70.588(15)
_cod_database_code 1557477
_shelx_shelxl_version_number 2018/3
_shelx_space_group_comment
;
The symmetry employed for this shelxl refinement is uniquely defined
by the following loop, which should always be used as a source of
symmetry information in preference to the above space-group names.
They are only intended as comments.
;

loop_
_space_group_symop_operation_xyz
'x, y, z'
'x, -y, -z'
'-x, -y, z'
'-x, y, -z'
'-y, x, z'
'y, x, -z'
'y, -x, z'
'-y, -x, -z'
'y, z, x'
'-y, -z, x'
'y, -z, -x'
'-y, z, -x'
'-z, y, x'
'-z, -y, -x'
'z, -y, x'
'z, y, -x'
'z, x, y'
'-z, x, -y'
'-z, -x, y'
'z, -x, -y'
'-x, -z, -y'
'-x, z, y'
'x, -z, y'
'x, z, -y'
'x, y+1/2, z+1/2'
'x, -y+1/2, -z+1/2'
'-x, -y+1/2, z+1/2'
'-x, y+1/2, -z+1/2'
'-y, x+1/2, z+1/2'
'y, x+1/2, -z+1/2'
'y, -x+1/2, z+1/2'
'-y, -x+1/2, -z+1/2'
'y, z+1/2, x+1/2'
'-y, -z+1/2, x+1/2'
'y, -z+1/2, -x+1/2'
'-y, z+1/2, -x+1/2'
'-z, y+1/2, x+1/2'
'-z, -y+1/2, -x+1/2'
'z, -y+1/2, x+1/2'
'z, y+1/2, -x+1/2'
'z, x+1/2, y+1/2'
'-z, x+1/2, -y+1/2'
'-z, -x+1/2, y+1/2'
'z, -x+1/2, -y+1/2'
'-x, -z+1/2, -y+1/2'
'-x, z+1/2, y+1/2'
'x, -z+1/2, y+1/2'
'x, z+1/2, -y+1/2'
'x+1/2, y, z+1/2'
'x+1/2, -y, -z+1/2'
'-x+1/2, -y, z+1/2'
'-x+1/2, y, -z+1/2'
'-y+1/2, x, z+1/2'
'y+1/2, x, -z+1/2'
'y+1/2, -x, z+1/2'
'-y+1/2, -x, -z+1/2'
'y+1/2, z, x+1/2'
'-y+1/2, -z, x+1/2'
'y+1/2, -z, -x+1/2'
'-y+1/2, z, -x+1/2'
'-z+1/2, y, x+1/2'
'-z+1/2, -y, -x+1/2'
'z+1/2, -y, x+1/2'
'z+1/2, y, -x+1/2'
'z+1/2, x, y+1/2'
'-z+1/2, x, -y+1/2'
'-z+1/2, -x, y+1/2'
'z+1/2, -x, -y+1/2'
'-x+1/2, -z, -y+1/2'
'-x+1/2, z, y+1/2'
'x+1/2, -z, y+1/2'
'x+1/2, z, -y+1/2'
'x+1/2, y+1/2, z'
'x+1/2, -y+1/2, -z'
'-x+1/2, -y+1/2, z'
'-x+1/2, y+1/2, -z'
'-y+1/2, x+1/2, z'
'y+1/2, x+1/2, -z'
'y+1/2, -x+1/2, z'
'-y+1/2, -x+1/2, -z'
'y+1/2, z+1/2, x'
'-y+1/2, -z+1/2, x'
'y+1/2, -z+1/2, -x'
'-y+1/2, z+1/2, -x'
'-z+1/2, y+1/2, x'
'-z+1/2, -y+1/2, -x'
'z+1/2, -y+1/2, x'
'z+1/2, y+1/2, -x'
'z+1/2, x+1/2, y'
'-z+1/2, x+1/2, -y'
'-z+1/2, -x+1/2, y'
'z+1/2, -x+1/2, -y'
'-x+1/2, -z+1/2, -y'
'-x+1/2, z+1/2, y'
'x+1/2, -z+1/2, y'
'x+1/2, z+1/2, -y'
'-x, -y, -z'
'-x, y, z'
'x, y, -z'
'x, -y, z'
'y, -x, -z'
'-y, -x, z'
'-y, x, -z'
'y, x, z'
'-y, -z, -x'
'y, z, -x'
'-y, z, x'
'y, -z, x'
'z, -y, -x'
'z, y, x'
'-z, y, -x'
'-z, -y, x'
'-z, -x, -y'
'z, -x, y'
'z, x, -y'
'-z, x, y'
'x, z, y'
'x, -z, -y'
'-x, z, -y'
'-x, -z, y'
'-x, -y+1/2, -z+1/2'
'-x, y+1/2, z+1/2'
'x, y+1/2, -z+1/2'
'x, -y+1/2, z+1/2'
'y, -x+1/2, -z+1/2'
'-y, -x+1/2, z+1/2'
'-y, x+1/2, -z+1/2'
'y, x+1/2, z+1/2'
'-y, -z+1/2, -x+1/2'
'y, z+1/2, -x+1/2'
'-y, z+1/2, x+1/2'
'y, -z+1/2, x+1/2'
'z, -y+1/2, -x+1/2'
'z, y+1/2, x+1/2'
'-z, y+1/2, -x+1/2'
'-z, -y+1/2, x+1/2'
'-z, -x+1/2, -y+1/2'
'z, -x+1/2, y+1/2'
'z, x+1/2, -y+1/2'
'-z, x+1/2, y+1/2'
'x, z+1/2, y+1/2'
'x, -z+1/2, -y+1/2'
'-x, z+1/2, -y+1/2'
'-x, -z+1/2, y+1/2'
'-x+1/2, -y, -z+1/2'
'-x+1/2, y, z+1/2'
'x+1/2, y, -z+1/2'
'x+1/2, -y, z+1/2'
'y+1/2, -x, -z+1/2'
'-y+1/2, -x, z+1/2'
'-y+1/2, x, -z+1/2'
'y+1/2, x, z+1/2'
'-y+1/2, -z, -x+1/2'
'y+1/2, z, -x+1/2'
'-y+1/2, z, x+1/2'
'y+1/2, -z, x+1/2'
'z+1/2, -y, -x+1/2'
'z+1/2, y, x+1/2'
'-z+1/2, y, -x+1/2'
'-z+1/2, -y, x+1/2'
'-z+1/2, -x, -y+1/2'
'z+1/2, -x, y+1/2'
'z+1/2, x, -y+1/2'
'-z+1/2, x, y+1/2'
'x+1/2, z, y+1/2'
'x+1/2, -z, -y+1/2'
'-x+1/2, z, -y+1/2'
'-x+1/2, -z, y+1/2'
'-x+1/2, -y+1/2, -z'
'-x+1/2, y+1/2, z'
'x+1/2, y+1/2, -z'
'x+1/2, -y+1/2, z'
'y+1/2, -x+1/2, -z'
'-y+1/2, -x+1/2, z'
'-y+1/2, x+1/2, -z'
'y+1/2, x+1/2, z'
'-y+1/2, -z+1/2, -x'
'y+1/2, z+1/2, -x'
'-y+1/2, z+1/2, x'
'y+1/2, -z+1/2, x'
'z+1/2, -y+1/2, -x'
'z+1/2, y+1/2, x'
'-z+1/2, y+1/2, -x'
'-z+1/2, -y+1/2, x'
'-z+1/2, -x+1/2, -y'
'z+1/2, -x+1/2, y'
'z+1/2, x+1/2, -y'
'-z+1/2, x+1/2, y'
'x+1/2, z+1/2, y'
'x+1/2, -z+1/2, -y'
'-x+1/2, z+1/2, -y'
'-x+1/2, -z+1/2, y'

loop_
_atom_site_label
_atom_site_type_symbol
_atom_site_fract_x
_atom_site_fract_y
_atom_site_fract_z
_atom_site_U_iso_or_equiv
_atom_site_adp_type
_atom_site_occupancy
_atom_site_site_symmetry_order
_atom_site_calc_flag
_atom_site_refinement_flags_posn
_atom_site_refinement_flags_adp
_atom_site_refinement_flags_occupancy
_atom_site_disorder_assembly
_atom_site_disorder_group
V V 0.500000 0.000000 0.000000 0.05 Uiso 1 48 d S . P . .
N1 N 0.000000 0.000000 0.000000 0.05 Uiso 1 48 d S . P . .

loop_
_atom_type_symbol
_atom_type_description
_atom_type_scat_dispersion_real
_atom_type_scat_dispersion_imag
_atom_type_scat_source
N N 0.0061 0.0033 'International Tables Vol C Tables 4.2.6.8 and 6.1.1.4'
V V 0.3005 0.5294 'International Tables Vol C Tables 4.2.6.8 and 6.1.1.4'

loop_
_geom_angle_atom_site_label_1
_geom_angle_atom_site_label_2
_geom_angle_atom_site_label_3
_geom_angle
_geom_angle_site_symmetry_1
_geom_angle_site_symmetry_3
_geom_angle_publ_flag
N1 V N1 90.0 73 . ?
N1 V N1 180.0 73 73_545 ?
N1 V N1 90.0 . 73_545 ?
N1 V N1 90.0 73 49 ?
N1 V N1 90.0 . 49 ?
N1 V N1 90.0 73_545 49 ?
N1 V N1 90.0 73 49_554 ?
N1 V N1 90.0 . 49_554 ?
N1 V N1 90.0 73_545 49_554 ?
N1 V N1 180.0 49 49_554 ?
N1 V N1 90.0 73 1_655 ?
N1 V N1 180.0 . 1_655 ?
N1 V N1 90.0 73_545 1_655 ?
N1 V N1 90.0 49 1_655 ?
N1 V N1 90.0 49_554 1_655 ?
N1 V V 135.0 73 25_544 ?
N1 V V 90.0 . 25_544 ?
N1 V V 45.0 73_545 25_544 ?
N1 V V 135.0 49 25_544 ?
N1 V V 45.0 49_554 25_544 ?
N1 V V 90.0 1_655 25_544 ?
N1 V V 45.0 73 25 ?
N1 V V 90.0 . 25 ?
N1 V V 135.0 73_545 25 ?
N1 V V 45.0 49 25 ?
N1 V V 135.0 49_554 25 ?
N1 V V 90.0 1_655 25 ?
V V V 180.0 25_544 25 ?
N1 V V 90.0 73 49_454 ?
N1 V V 45.0 . 49_454 ?
N1 V V 90.0 73_545 49_454 ?
N1 V V 135.0 49 49_454 ?
N1 V V 45.0 49_554 49_454 ?
N1 V V 135.0 1_655 49_454 ?
V V V 60.0 25_544 49_454 ?
V V V 120.0 25 49_454 ?
N1 V V 90.0 73 49 ?
N1 V V 135.0 . 49 ?
N1 V V 90.0 73_545 49 ?
N1 V V 45.0 49 49 ?
N1 V V 135.0 49_554 49 ?
N1 V V 45.0 1_655 49 ?
V V V 120.0 25_544 49 ?
V V V 60.0 25 49 ?
V V V 180.0 49_454 49 ?
N1 V V 135.0 73 73_445 ?
N1 V V 45.0 . 73_445 ?
N1 V V 45.0 73_545 73_445 ?
N1 V V 90.0 49 73_445 ?
N1 V V 90.0 49_554 73_445 ?
N1 V V 135.0 1_655 73_445 ?
V V V 60.0 25_544 73_445 ?
V V V 120.0 25 73_445 ?
V V V 60.0 49_454 73_445 ?
V V V 120.0 49 73_445 ?
N1 V V 45.0 73 73 ?
N1 V V 135.0 . 73 ?
N1 V V 135.0 73_545 73 ?
N1 V V 90.0 49 73 ?
N1 V V 90.0 49_554 73 ?
N1 V V 45.0 1_655 73 ?
V V V 120.0 25_544 73 ?
V V V 60.0 25 73 ?
V V V 120.0 49_454 73 ?
V V V 60.0 49 73 ?
V V V 180.0 73_445 73 ?
V N1 V 90.0 73_455 . ?
V N1 V 90.0 73_455 1_455 ?
V N1 V 180.0 . 1_455 ?
V N1 V 90.0 73_455 49_454 ?
V N1 V 90.0 . 49_454 ?
V N1 V 90.0 1_455 49_454 ?
V N1 V 90.0 73_455 49_455 ?
V N1 V 90.0 . 49_455 ?
V N1 V 90.0 1_455 49_455 ?
V N1 V 180.0 49_454 49_455 ?
V N1 V 180.0 73_455 73_445 ?
V N1 V 90.0 . 73_445 ?
V N1 V 90.0 1_455 73_445 ?
V N1 V 90.0 49_454 73_445 ?
V N1 V 90.0 49_455 73_445 ?

loop_
_geom_bond_atom_site_label_1
_geom_bond_atom_site_label_2
_geom_bond_distance
_geom_bond_site_symmetry_2
_geom_bond_publ_flag
V N1 2.06640(15) 73 ?
V N1 2.06640(15) . ?
V N1 2.06640(15) 73_545 ?
V N1 2.06640(15) 49 ?
V N1 2.06640(15) 49_554 ?
V N1 2.06640(15) 1_655 ?
V V 2.9223(2) 25_544 ?
V V 2.9223(2) 25 ?
V V 2.9223(2) 49_454 ?
V V 2.9223(2) 49 ?
V V 2.9223(2) 73_445 ?
V V 2.9223(2) 73 ?
